data_7209527
loop_
_publ_author_name
'Zhao, Xiao-Qing'
'Liu, Xu-Hui'
'Li, Ji-Jing'
'Zhao, Bin'

_publ_section_title
;
 Syntheses, structures, photoluminescence and magnetic properties of
 four-connected lanthanide--tricarboxylate coordination polymers
;
_journal_issue 17
_journal_name_full CrystEngComm
_journal_page_first 3308
_journal_paper_doi 10.1039/c2ce26695d
_journal_volume 15
_journal_year 2013
_chemical_formula_sum 'C10 H11 Ho O10'
_chemical_formula_weight 456.12
_chemical_name_systematic
;
?
;
_space_group_IT_number 14
_symmetry_cell_setting monoclinic
_symmetry_space_group_name_Hall '-P 2ybc'
_symmetry_space_group_name_H-M 'P 1 21/c 1'
_atom_sites_solution_hydrogens geom
_atom_sites_solution_primary direct
_atom_sites_solution_secondary difmap
_audit_creation_method SHELXL-97
_cell_angle_alpha 90.00
_cell_angle_beta 100.6480(15)
_cell_angle_gamma 90.00
_cell_formula_units_Z 4
_cell_length_a 8.93845(13)
_cell_length_b 15.6658(2)
_cell_length_c 8.88816(16)
_cell_measurement_reflns_used 1085
_cell_measurement_temperature 150(2)
_cell_measurement_theta_max 28.7933
_cell_measurement_theta_min 2.5105
_cell_volume 1223.16(3)
_computing_cell_refinement
;
CrysAlisPro, Oxford Diffraction Ltd.,
Version 1.171.33.48 (release 15-09-2009 CrysAlis171 .NET)
(compiled Sep 15 2009,11:49:04)
;
_computing_data_collection
;
CrysAlisPro, Oxford Diffraction Ltd.,
Version 1.171.33.48 (release 15-09-2009 CrysAlis171 .NET)
(compiled Sep 15 2009,11:49:04)
;
_computing_data_reduction
;
CrysAlisPro, Oxford Diffraction Ltd.,
Version 1.171.33.48 (release 15-09-2009 CrysAlis171 .NET)
(compiled Sep 15 2009,11:49:04)
;
_computing_molecular_graphics 'Bruker SHELXTL'
_computing_publication_material 'Bruker SHELXTL'
_computing_structure_refinement 'SHELXL-97 (Sheldrick, 1997)'
_computing_structure_solution 'SHELXS-97 (Sheldrick, 1990)'
_diffrn_ambient_temperature 150(2)
_diffrn_detector_area_resol_mean 16.2116
_diffrn_measured_fraction_theta_full 1.000
_diffrn_measured_fraction_theta_max 1.000
_diffrn_measurement_device_type 'SuperNova, Single source at offset), Eos'
_diffrn_measurement_method '\w scans'
_diffrn_radiation_monochromator graphite
_diffrn_radiation_source 'fine-focus sealed tube'
_diffrn_radiation_type MoK\a
_diffrn_radiation_wavelength 0.71073
_diffrn_reflns_av_R_equivalents 0.0291
_diffrn_reflns_av_sigmaI/netI 0.0259
_diffrn_reflns_limit_h_max 9
_diffrn_reflns_limit_h_min -10
_diffrn_reflns_limit_k_max 17
_diffrn_reflns_limit_k_min -18
_diffrn_reflns_limit_l_max 10
_diffrn_reflns_limit_l_min -10
_diffrn_reflns_number 8965
_diffrn_reflns_theta_full 25.01
_diffrn_reflns_theta_max 25.01
_diffrn_reflns_theta_min 2.60
_diffrn_standards_number 3908
_exptl_absorpt_coefficient_mu 6.523
_exptl_absorpt_correction_T_max 0.5616
_exptl_absorpt_correction_T_min 0.4843
_exptl_absorpt_correction_type multi-scan
_exptl_absorpt_process_details
;
CrysAlisPro, Oxford Diffraction Ltd.,
Version 1.171.33.48 (release 15-09-2009 CrysAlis171 .NET)
(compiled Sep 15 2009,11:49:04)
Empirical absorption correction using spherical harmonics,
implemented in SCALE3 ABSPACK scaling algorithm.
;
_exptl_crystal_colour colourless
_exptl_crystal_density_diffrn 2.477
_exptl_crystal_density_meas ?
_exptl_crystal_density_method 'not measured'
_exptl_crystal_description block
_exptl_crystal_F_000 872
_exptl_crystal_size_max 0.13
_exptl_crystal_size_mid 0.12
_exptl_crystal_size_min 0.10
_refine_diff_density_max 0.816
_refine_diff_density_min -0.497
_refine_diff_density_rms 0.111
_refine_ls_extinction_method none
_refine_ls_goodness_of_fit_ref 1.110
_refine_ls_hydrogen_treatment constr
_refine_ls_matrix_type full
_refine_ls_number_parameters 203
_refine_ls_number_reflns 2165
_refine_ls_number_restraints 0
_refine_ls_restrained_S_all 1.110
_refine_ls_R_factor_all 0.0235
_refine_ls_R_factor_gt 0.0203
_refine_ls_shift/su_max 0.003
_refine_ls_shift/su_mean 0.000
_refine_ls_structure_factor_coef Fsqd
_refine_ls_weighting_details 'calc w=1/[\s^2^(Fo^2^)+(0.0138P)^2^+2.9897P] where P=(Fo^2^+2Fc^2^)/3'
_refine_ls_weighting_scheme calc
_refine_ls_wR_factor_gt 0.0445
_refine_ls_wR_factor_ref 0.0461
_reflns_number_gt 1954
_reflns_number_total 2165
_reflns_threshold_expression >2sigma(I)
_cod_data_source_file c2ce26695d.txt
_cod_data_source_block 7
_cod_depositor_comments
;
The following automatic conversions were performed:

'_symmetry_cell_setting' value 'Monoclinic' changed to 'monoclinic'
according to /home/saulius/struct/CIF-dictionaries/cif_core.dic
dictionary named 'cif_core.dic' version 2.4.2 from 2011-04-26.

Automatic conversion script
Id: cif_fix_values 1891 2012-01-12 08:04:46Z andrius 

The following automatic conversions were performed:

'_exptl_crystal_density_meas' value 'none' was changed to '?' - the
value is perceived as not measured.

Automatic conversion script
Id: cif_fix_values 3008 2015-01-20 13:52:24Z robertas 
;
_cod_original_sg_symbol_H-M P2(1)/c
_cod_database_code 7209527

loop_
_symmetry_equiv_pos_as_xyz
'x, y, z'
'-x, y+1/2, -z+1/2'
'-x, -y, -z'
'x, -y-1/2, z-1/2'

loop_
_atom_site_label
_atom_site_type_symbol
_atom_site_fract_x
_atom_site_fract_y
_atom_site_fract_z
_atom_site_U_iso_or_equiv
_atom_site_adp_type
_atom_site_occupancy
_atom_site_symmetry_multiplicity
_atom_site_calc_flag
_atom_site_refinement_flags
Ho1 Ho 1.047330(19) 0.374058(12) 0.50652(2) 0.01136(7) Uani 1 1 d .
C1 C 0.6837(4) 0.4102(3) -0.0128(5) 0.0143(9) Uani 1 1 d .
C2 C 0.6753(4) 0.3671(3) 0.1237(5) 0.0146(9) Uani 1 1 d .
C3 C 0.5389(5) 0.3294(3) 0.1400(5) 0.0185(10) Uani 1 1 d .
H3 H 0.5318 0.3021 0.2313 0.022 Uiso 1 1 calc R
C4 C 0.4126(5) 0.3317(3) 0.0223(5) 0.0198(10) Uani 1 1 d .
H4 H 0.3220 0.3055 0.0338 0.024 Uiso 1 1 calc R
C5 C 0.4235(5) 0.3736(3) -0.1120(5) 0.0154(9) Uani 1 1 d .
C6 C 0.5591(5) 0.4136(3) -0.1288(5) 0.0168(9) Uani 1 1 d .
H6 H 0.5649 0.4427 -0.2188 0.020 Uiso 1 1 calc R
C7 C 0.8333(5) 0.4998(3) -0.1510(5) 0.0198(10) Uani 1 1 d .
H7A H 0.9022 0.5468 -0.1179 0.024 Uiso 1 1 calc R
H7B H 0.7344 0.5239 -0.1930 0.024 Uiso 1 1 calc R
C8 C 0.8909(4) 0.4509(3) -0.2759(5) 0.0145(9) Uani 1 1 d .
C9 C 0.8060(4) 0.3622(3) 0.2555(5) 0.0130(9) Uani 1 1 d .
C10 C 0.2909(4) 0.3743(3) -0.2430(5) 0.0171(10) Uani 1 1 d .
O1 O 0.8200(3) 0.4490(2) -0.0217(4) 0.0228(7) Uani 1 1 d .
O2 O 0.9260(3) 0.49407(17) -0.3850(3) 0.0143(6) Uani 1 1 d .
O3 O 0.9103(4) 0.37252(18) -0.2698(4) 0.0227(7) Uani 1 1 d .
O4 O 0.9406(3) 0.35020(18) 0.2349(3) 0.0160(6) Uani 1 1 d .
O5 O 0.7814(3) 0.3690(2) 0.3896(4) 0.0224(7) Uani 1 1 d .
O6 O 0.2137(3) 0.30637(19) -0.2737(4) 0.0227(7) Uani 1 1 d .
O7 O 0.2585(3) 0.43958(19) -0.3233(4) 0.0256(8) Uani 1 1 d .
O8 O 1.0061(3) 0.22825(19) 0.4890(4) 0.0211(7) Uani 1 1 d .
H8A H 0.9822 0.2015 0.5648 0.029(15) Uiso 1 1 d R
H8B H 0.9722 0.2018 0.4064 0.042(17) Uiso 1 1 d R
O9 O 1.2506(3) 0.3418(2) 0.3882(4) 0.0215(7) Uani 1 1 d .
H9A H 1.2453 0.2960 0.3385 0.036(16) Uiso 1 1 d R
H9B H 1.3405 0.3594 0.4155 0.051(19) Uiso 1 1 d R
O10 O 0.5362(12) 0.3876(8) 0.5110(13) 0.047(3) Uani 0.50 1 d P
O10' O 0.5186(14) 0.4317(7) 0.4669(15) 0.049(3) Uani 0.50 1 d P

loop_
_atom_site_aniso_label
_atom_site_aniso_U_11
_atom_site_aniso_U_22
_atom_site_aniso_U_33
_atom_site_aniso_U_23
_atom_site_aniso_U_13
_atom_site_aniso_U_12
Ho1 0.01055(11) 0.01446(11) 0.00835(12) 0.00042(8) -0.00019(7) -0.00036(7)
C1 0.010(2) 0.020(2) 0.014(2) -0.0028(19) 0.0043(17) -0.0040(16)
C2 0.012(2) 0.017(2) 0.013(2) -0.0020(19) -0.0017(17) -0.0025(17)
C3 0.018(2) 0.026(2) 0.011(3) 0.005(2) 0.0012(18) -0.0050(18)
C4 0.014(2) 0.030(3) 0.014(3) -0.001(2) -0.0004(18) -0.0100(19)
C5 0.016(2) 0.017(2) 0.011(2) 0.0001(19) -0.0031(17) 0.0026(17)
C6 0.018(2) 0.022(2) 0.009(2) 0.0033(19) 0.0000(17) -0.0049(18)
C7 0.022(2) 0.023(2) 0.016(3) 0.005(2) 0.0069(19) -0.0029(19)
C8 0.010(2) 0.019(2) 0.015(3) -0.0004(19) 0.0013(17) -0.0011(16)
C9 0.013(2) 0.015(2) 0.010(2) -0.0001(18) -0.0013(17) -0.0024(16)
C10 0.012(2) 0.025(2) 0.013(3) -0.001(2) -0.0008(17) 0.0011(18)
O1 0.0160(15) 0.0362(19) 0.0161(19) 0.0074(15) 0.0028(13) -0.0068(13)
O2 0.0191(15) 0.0159(15) 0.0096(17) 0.0032(13) 0.0069(12) -0.0009(12)
O3 0.0365(19) 0.0177(17) 0.0159(19) 0.0043(14) 0.0100(14) 0.0025(14)
O4 0.0124(15) 0.0249(16) 0.0098(17) -0.0015(13) -0.0003(12) 0.0005(12)
O5 0.0133(15) 0.041(2) 0.0111(18) -0.0031(15) -0.0019(12) 0.0016(13)
O6 0.0205(16) 0.0240(17) 0.020(2) 0.0034(14) -0.0063(13) -0.0065(13)
O7 0.0247(17) 0.0215(17) 0.025(2) 0.0026(15) -0.0106(14) -0.0024(13)
O8 0.0349(18) 0.0175(16) 0.0113(18) 0.0022(14) 0.0049(14) -0.0065(13)
O9 0.0147(16) 0.0241(17) 0.026(2) -0.0059(15) 0.0057(13) -0.0004(13)
O10 0.021(5) 0.093(9) 0.030(7) -0.022(6) 0.011(4) -0.021(6)
O10' 0.044(6) 0.058(7) 0.052(9) -0.002(6) 0.024(5) -0.019(6)

loop_
_atom_type_symbol
_atom_type_description
_atom_type_scat_dispersion_real
_atom_type_scat_dispersion_imag
_atom_type_scat_source
C C 0.0033 0.0016 'International Tables Vol C Tables 4.2.6.8 and 6.1.1.4'
H H 0.0000 0.0000 'International Tables Vol C Tables 4.2.6.8 and 6.1.1.4'
O O 0.0106 0.0060 'International Tables Vol C Tables 4.2.6.8 and 6.1.1.4'
Ho Ho -0.2175 4.6783 'International Tables Vol C Tables 4.2.6.8 and 6.1.1.4'

loop_
_geom_angle_atom_site_label_1
_geom_angle_atom_site_label_2
_geom_angle_atom_site_label_3
_geom_angle
_geom_angle_site_symmetry_1
_geom_angle_site_symmetry_3
O8 Ho1 O9 83.24(11) . .
O8 Ho1 O2 149.34(11) . 3_765
O9 Ho1 O2 80.19(10) . 3_765
O8 Ho1 O5 78.88(11) . .
O9 Ho1 O5 126.16(11) . .
O2 Ho1 O5 90.36(10) 3_765 .
O8 Ho1 O7 123.85(11) . 1_656
O9 Ho1 O7 77.86(11) . 1_656
O2 Ho1 O7 77.40(10) 3_765 1_656
O5 Ho1 O7 151.16(11) . 1_656
O8 Ho1 O2 134.90(10) . 1_556
O9 Ho1 O2 141.79(10) . 1_556
O2 Ho1 O2 66.38(11) 3_765 1_556
O5 Ho1 O2 73.90(10) . 1_556
O7 Ho1 O2 77.27(10) 1_656 1_556
O8 Ho1 O4 75.85(11) . .
O9 Ho1 O4 73.46(10) . .
O2 Ho1 O4 74.77(10) 3_765 .
O5 Ho1 O4 53.04(9) . .
O7 Ho1 O4 142.77(10) 1_656 .
O2 Ho1 O4 112.54(9) 1_556 .
O8 Ho1 O6 72.18(11) . 1_656
O9 Ho1 O6 81.78(11) . 1_656
O2 Ho1 O6 129.87(10) 3_765 1_656
O5 Ho1 O6 136.81(10) . 1_656
O7 Ho1 O6 53.15(10) 1_656 1_656
O2 Ho1 O6 105.29(10) 1_556 1_656
O4 Ho1 O6 141.41(10) . 1_656
O8 Ho1 O3 87.09(10) . 1_556
O9 Ho1 O3 153.12(11) . 1_556
O2 Ho1 O3 118.26(9) 3_765 1_556
O5 Ho1 O3 75.86(11) . 1_556
O7 Ho1 O3 87.00(11) 1_656 1_556
O2 Ho1 O3 51.92(9) 1_556 1_556
O4 Ho1 O3 128.10(10) . 1_556
O6 Ho1 O3 71.38(10) 1_656 1_556
O8 Ho1 C9 78.01(11) . .
O9 Ho1 C9 100.17(11) . .
O2 Ho1 C9 79.75(11) 3_765 .
O5 Ho1 C9 26.48(11) . .
O7 Ho1 C9 157.07(11) 1_656 .
O2 Ho1 C9 91.86(11) 1_556 .
O4 Ho1 C9 26.72(10) . .
O6 Ho1 C9 149.71(11) 1_656 .
O3 Ho1 C9 102.25(11) 1_556 .
O8 Ho1 C10 98.31(12) . 1_656
O9 Ho1 C10 78.58(12) . 1_656
O2 Ho1 C10 103.42(11) 3_765 1_656
O5 Ho1 C10 153.91(12) . 1_656
O7 Ho1 C10 26.32(11) 1_656 1_656
O2 Ho1 C10 91.26(11) 1_556 1_656
O4 Ho1 C10 151.89(11) . 1_656
O6 Ho1 C10 26.83(11) 1_656 1_656
O3 Ho1 C10 78.10(12) 1_556 1_656
C9 Ho1 C10 176.26(12) . 1_656
O8 Ho1 C8 111.72(11) . 1_556
O9 Ho1 C8 157.39(11) . 1_556
O2 Ho1 C8 92.54(11) 3_765 1_556
O5 Ho1 C8 74.84(11) . 1_556
O7 Ho1 C8 79.67(11) 1_656 1_556
O2 Ho1 C8 26.29(10) 1_556 1_556
O4 Ho1 C8 125.49(10) . 1_556
O6 Ho1 C8 86.78(11) 1_656 1_556
O3 Ho1 C8 25.73(10) 1_556 1_556
C9 Ho1 C8 99.54(12) . 1_556
C10 Ho1 C8 82.41(12) 1_656 1_556
C6 C1 O1 122.9(4) . .
C6 C1 C2 120.2(4) . .
O1 C1 C2 116.8(4) . .
C3 C2 C1 119.0(4) . .
C3 C2 C9 118.1(4) . .
C1 C2 C9 122.9(4) . .
C2 C3 C4 121.1(4) . .
C5 C4 C3 119.1(4) . .
C4 C5 C6 120.5(4) . .
C4 C5 C10 120.2(4) . .
C6 C5 C10 119.4(4) . .
C1 C6 C5 120.1(4) . .
O1 C7 C8 113.6(4) . .
O3 C8 O2 120.6(4) . .
O3 C8 C7 122.2(4) . .
O2 C8 C7 117.2(4) . .
O3 C8 Ho1 61.9(2) . 1_554
O2 C8 Ho1 59.0(2) . 1_554
C7 C8 Ho1 170.1(3) . 1_554
O5 C9 O4 119.2(4) . .
O5 C9 C2 119.4(4) . .
O4 C9 C2 121.4(4) . .
O5 C9 Ho1 58.9(2) . .
O4 C9 Ho1 60.9(2) . .
C2 C9 Ho1 173.2(3) . .
O7 C10 O6 120.2(4) . .
O7 C10 C5 121.0(4) . .
O6 C10 C5 118.7(4) . .
O7 C10 Ho1 59.0(2) . 1_454
O6 C10 Ho1 61.2(2) . 1_454
C5 C10 Ho1 178.6(3) . 1_454
C1 O1 C7 120.1(3) . .
C8 O2 Ho1 151.1(3) . 3_765
C8 O2 Ho1 94.7(2) . 1_554
Ho1 O2 Ho1 113.62(11) 3_765 1_554
C8 O3 Ho1 92.3(2) . 1_554
C9 O4 Ho1 92.4(2) . .
C9 O5 Ho1 94.6(2) . .
C10 O6 Ho1 92.0(3) . 1_454
C10 O7 Ho1 94.7(3) . 1_454

loop_
_geom_bond_atom_site_label_1
_geom_bond_atom_site_label_2
_geom_bond_distance
_geom_bond_site_symmetry_2
Ho1 O8 2.314(3) .
Ho1 O9 2.317(3) .
Ho1 O2 2.364(3) 3_765
Ho1 O5 2.413(3) .
Ho1 O7 2.418(3) 1_656
Ho1 O2 2.455(3) 1_556
Ho1 O4 2.455(3) .
Ho1 O6 2.466(3) 1_656
Ho1 O3 2.521(3) 1_556
Ho1 C9 2.808(4) .
Ho1 C10 2.812(4) 1_656
Ho1 C8 2.854(4) 1_556
C1 C6 1.372(6) .
C1 O1 1.377(5) .
C1 C2 1.402(6) .
C2 C3 1.386(6) .
C2 C9 1.496(6) .
C3 C4 1.391(6) .
C4 C5 1.380(6) .
C5 C6 1.397(6) .
C5 C10 1.500(6) .
C7 O1 1.421(5) .
C7 C8 1.515(6) .
C8 O3 1.240(5) .
C8 O2 1.268(5) .
C8 Ho1 2.854(4) 1_554
C9 O5 1.256(5) .
C9 O4 1.264(5) .
C10 O7 1.251(5) .
C10 O6 1.270(5) .
C10 Ho1 2.812(4) 1_454
O2 Ho1 2.364(3) 3_765
O2 Ho1 2.455(3) 1_554
O3 Ho1 2.521(3) 1_554
O6 Ho1 2.466(3) 1_454
O7 Ho1 2.418(3) 1_454
O10 O10' 0.796(12) .

loop_
_geom_torsion_atom_site_label_1
_geom_torsion_atom_site_label_2
_geom_torsion_atom_site_label_3
_geom_torsion_atom_site_label_4
_geom_torsion
_geom_torsion_site_symmetry_1
_geom_torsion_site_symmetry_4
C6 C1 C2 C3 -0.9(6) . .
O1 C1 C2 C3 177.9(4) . .
C6 C1 C2 C9 -178.9(4) . .
O1 C1 C2 C9 -0.1(6) . .
C1 C2 C3 C4 1.7(7) . .
C9 C2 C3 C4 179.8(4) . .
C2 C3 C4 C5 -1.0(7) . .
C3 C4 C5 C6 -0.6(7) . .
C3 C4 C5 C10 177.7(4) . .
O1 C1 C6 C5 -179.3(4) . .
C2 C1 C6 C5 -0.6(7) . .
C4 C5 C6 C1 1.3(7) . .
C10 C5 C6 C1 -176.9(4) . .
O1 C7 C8 O3 6.3(6) . .
O1 C7 C8 O2 -170.4(3) . .
O1 C7 C8 Ho1 -105.7(17) . 1_554
C3 C2 C9 O5 -38.0(6) . .
C1 C2 C9 O5 140.0(4) . .
C3 C2 C9 O4 141.0(4) . .
C1 C2 C9 O4 -41.0(6) . .
C3 C2 C9 Ho1 -111(2) . .
C1 C2 C9 Ho1 67(3) . .
O8 Ho1 C9 O5 89.1(3) . .
O9 Ho1 C9 O5 169.9(2) . .
O2 Ho1 C9 O5 -112.2(3) 3_765 .
O7 Ho1 C9 O5 -107.3(3) 1_656 .
O2 Ho1 C9 O5 -46.6(2) 1_556 .
O4 Ho1 C9 O5 171.4(4) . .
O6 Ho1 C9 O5 78.8(3) 1_656 .
O3 Ho1 C9 O5 4.8(3) 1_556 .
C10 Ho1 C9 O5 99.8(18) 1_656 .
C8 Ho1 C9 O5 -21.3(3) 1_556 .
O8 Ho1 C9 O4 -82.3(2) . .
O9 Ho1 C9 O4 -1.5(2) . .
O2 Ho1 C9 O4 76.4(2) 3_765 .
O5 Ho1 C9 O4 -171.4(4) . .
O7 Ho1 C9 O4 81.3(4) 1_656 .
O2 Ho1 C9 O4 142.0(2) 1_556 .
O6 Ho1 C9 O4 -92.6(3) 1_656 .
O3 Ho1 C9 O4 -166.6(2) 1_556 .
C10 Ho1 C9 O4 -71.6(18) 1_656 .
C8 Ho1 C9 O4 167.3(2) 1_556 .
O8 Ho1 C9 C2 166(2) . .
O9 Ho1 C9 C2 -113(2) . .
O2 Ho1 C9 C2 -35(2) 3_765 .
O5 Ho1 C9 C2 77(2) . .
O7 Ho1 C9 C2 -30(3) 1_656 .
O2 Ho1 C9 C2 31(2) 1_556 .
O4 Ho1 C9 C2 -111(3) . .
O6 Ho1 C9 C2 156(2) 1_656 .
O3 Ho1 C9 C2 82(2) 1_556 .
C10 Ho1 C9 C2 177(2) 1_656 .
C8 Ho1 C9 C2 56(2) 1_556 .
C4 C5 C10 O7 141.1(4) . .
C6 C5 C10 O7 -40.6(6) . .
C4 C5 C10 O6 -40.5(6) . .
C6 C5 C10 O6 137.7(4) . .
C4 C5 C10 Ho1 -128(13) . 1_454
C6 C5 C10 Ho1 51(13) . 1_454
C6 C1 O1 C7 4.1(6) . .
C2 C1 O1 C7 -174.7(4) . .
C8 C7 O1 C1 -93.1(4) . .
O3 C8 O2 Ho1 -175.8(3) . 3_765
C7 C8 O2 Ho1 0.9(8) . 3_765
Ho1 C8 O2 Ho1 -168.7(6) 1_554 3_765
O3 C8 O2 Ho1 -7.1(4) . 1_554
C7 C8 O2 Ho1 169.6(3) . 1_554
O2 C8 O3 Ho1 6.9(4) . 1_554
C7 C8 O3 Ho1 -169.6(4) . 1_554
O5 C9 O4 Ho1 -8.4(4) . .
C2 C9 O4 Ho1 172.6(3) . .
O8 Ho1 O4 C9 91.4(2) . .
O9 Ho1 O4 C9 178.4(2) . .
O2 Ho1 O4 C9 -97.5(2) 3_765 .
O5 Ho1 O4 C9 4.8(2) . .
O7 Ho1 O4 C9 -140.5(2) 1_656 .
O2 Ho1 O4 C9 -41.7(2) 1_556 .
O6 Ho1 O4 C9 126.1(2) 1_656 .
O3 Ho1 O4 C9 16.7(3) 1_556 .
C10 Ho1 O4 C9 172.4(3) 1_656 .
C8 Ho1 O4 C9 -15.4(3) 1_556 .
O4 C9 O5 Ho1 8.6(4) . .
C2 C9 O5 Ho1 -172.4(3) . .
O8 Ho1 O5 C9 -85.4(3) . .
O9 Ho1 O5 C9 -12.4(3) . .
O2 Ho1 O5 C9 65.7(3) 3_765 .
O7 Ho1 O5 C9 129.5(3) 1_656 .
O2 Ho1 O5 C9 130.9(3) 1_556 .
O4 Ho1 O5 C9 -4.8(2) . .
O6 Ho1 O5 C9 -133.7(2) 1_656 .
O3 Ho1 O5 C9 -175.2(3) 1_556 .
C10 Ho1 O5 C9 -171.6(3) 1_656 .
C8 Ho1 O5 C9 158.2(3) 1_556 .
O7 C10 O6 Ho1 0.0(4) . 1_454
C5 C10 O6 Ho1 -178.4(3) . 1_454
O6 C10 O7 Ho1 0.0(4) . 1_454
C5 C10 O7 Ho1 178.3(4) . 1_454
